data_4120493
loop_
_publ_author_name
'Neely, Jamie M.'
'Rovis, Tomislav'

_publ_section_title
;
 Rh(III)-Catalyzed Decarboxylative Coupling of Acrylic Acids with
 Unsaturated Oxime Esters: Carboxylic Acids Serve as Traceless Activators.
;
_journal_issue 7
_journal_name_full 'Journal of the American Chemical Society'
_journal_page_first 2735
_journal_page_last 2738
_journal_paper_doi 10.1021/ja412444d
_journal_volume 136
_journal_year 2014
_chemical_formula_sum 'C19 H27 Cl N O2 Rh'
_chemical_formula_weight 439.78
_chemical_name_systematic
; 
 ? 
;
_space_group_IT_number 14
_symmetry_cell_setting monoclinic
_symmetry_space_group_name_Hall '-P 2yn'
_symmetry_space_group_name_H-M 'P 1 21/n 1'
_atom_sites_solution_hydrogens geom
_atom_sites_solution_primary direct
_atom_sites_solution_secondary difmap
_audit_creation_method SHELXL-97
_cell_angle_alpha 90.00
_cell_angle_beta 106.763(3)
_cell_angle_gamma 90.00
_cell_formula_units_Z 4
_cell_length_a 10.0060(6)
_cell_length_b 12.4200(6)
_cell_length_c 15.5420(12)
_cell_measurement_reflns_used 9868
_cell_measurement_temperature 120(2)
_cell_measurement_theta_max 26.36
_cell_measurement_theta_min 2.68
_cell_volume 1849.4(2)
_computing_cell_refinement 'APEX2 (Bruker, 2009)'
_computing_data_collection 'APEX2 (Bruker, 2009)'
_computing_data_reduction 'APEX2 (Bruker, 2009)'
_computing_molecular_graphics 'APEX2 (Bruker, 2009)'
_computing_publication_material 'APEX2 (Bruker, 2009)'
_computing_structure_refinement 'SHELXL-97 (Sheldrick, 2008)'
_computing_structure_solution 'SHELXS-97 (Sheldrick, 2008)'
_diffrn_ambient_temperature 120(2)
_diffrn_measured_fraction_theta_full 0.999
_diffrn_measured_fraction_theta_max 0.999
_diffrn_measurement_device_type 'Bruker APEX-II CCD'
_diffrn_measurement_method '\f and \w scans'
_diffrn_radiation_monochromator graphite
_diffrn_radiation_source 'fine-focus sealed tube'
_diffrn_radiation_type MoK\a
_diffrn_radiation_wavelength 0.71073
_diffrn_reflns_av_R_equivalents 0.0479
_diffrn_reflns_av_sigmaI/netI 0.0194
_diffrn_reflns_limit_h_max 12
_diffrn_reflns_limit_h_min -12
_diffrn_reflns_limit_k_max 15
_diffrn_reflns_limit_k_min -15
_diffrn_reflns_limit_l_max 19
_diffrn_reflns_limit_l_min -19
_diffrn_reflns_number 60907
_diffrn_reflns_theta_full 26.41
_diffrn_reflns_theta_max 26.41
_diffrn_reflns_theta_min 2.14
_exptl_absorpt_coefficient_mu 1.079
_exptl_absorpt_correction_T_max 0.8887
_exptl_absorpt_correction_T_min 0.7039
_exptl_absorpt_correction_type multi-scan
_exptl_absorpt_process_details 'Sheldrick, G. M. (2008) SADABS. University of G\"ottingen, Germany.'
_exptl_crystal_colour orange
_exptl_crystal_density_diffrn 1.579
_exptl_crystal_density_method 'not measured'
_exptl_crystal_description prismic
_exptl_crystal_F_000 904
_exptl_crystal_size_max 0.35
_exptl_crystal_size_mid 0.13
_exptl_crystal_size_min 0.11
_refine_diff_density_max 0.441
_refine_diff_density_min -0.325
_refine_diff_density_rms 0.069
_refine_ls_extinction_method none
_refine_ls_goodness_of_fit_ref 1.056
_refine_ls_hydrogen_treatment mixed
_refine_ls_matrix_type full
_refine_ls_number_parameters 225
_refine_ls_number_reflns 3791
_refine_ls_number_restraints 0
_refine_ls_restrained_S_all 1.056
_refine_ls_R_factor_all 0.0282
_refine_ls_R_factor_gt 0.0201
_refine_ls_shift/su_max 0.002
_refine_ls_shift/su_mean 0.000
_refine_ls_structure_factor_coef Fsqd
_refine_ls_weighting_details 'calc w=1/[\s^2^(Fo^2^)+(0.0170P)^2^+1.9044P] where P=(Fo^2^+2Fc^2^)/3'
_refine_ls_weighting_scheme calc
_refine_ls_wR_factor_gt 0.0439
_refine_ls_wR_factor_ref 0.0477
_reflns_number_gt 3293
_reflns_number_total 3791
_reflns_threshold_expression >2sigma(I)
_cod_data_source_file ja412444d_si_001.cif
_cod_data_source_block rovis178
_cod_depositor_comments
;
The following automatic conversions were performed:

'_symmetry_cell_setting' value 'Monoclinic' changed to 'monoclinic'
according to
/usr/data/users/saulius/automatic-downloads/current/ACS/lib/dictionaries/cif_core.dic
dictionary named 'cif_core.dic' version 2.4.2 from 2011-04-26.

Automatic conversion script
Id: cif_fix_values 2281 2013-09-26 08:29:07Z andrius 
;
_cod_original_sg_symbol_H-M P2(1)/n
_cod_database_code 4120493

loop_
_symmetry_equiv_pos_as_xyz
'x, y, z'
'-x+1/2, y+1/2, -z+1/2'
'-x, -y, -z'
'x-1/2, -y-1/2, z-1/2'

loop_
_atom_site_label
_atom_site_type_symbol
_atom_site_fract_x
_atom_site_fract_y
_atom_site_fract_z
_atom_site_U_iso_or_equiv
_atom_site_adp_type
_atom_site_occupancy
_atom_site_symmetry_multiplicity
_atom_site_calc_flag
_atom_site_refinement_flags
Rh1 Rh 0.581690(15) 0.296914(12) 0.246871(10) 0.01202(5) Uani 1 1 d .
C1 C 0.8845(2) 0.38094(16) 0.30927(13) 0.0153(4) Uani 1 1 d .
C2 C 1.0154(2) 0.41891(16) 0.29285(14) 0.0181(4) Uani 1 1 d .
C3 C 1.0348(2) 0.40097(17) 0.21303(15) 0.0197(4) Uani 1 1 d .
H3 H 1.1202 0.4242 0.2040 0.024 Uiso 1 1 calc R
C4 C 0.9311(2) 0.34674(17) 0.13665(14) 0.0191(4) Uani 1 1 d .
H4 H 0.9628 0.2709 0.1332 0.023 Uiso 1 1 calc R
C5 C 0.7866(2) 0.34337(17) 0.15139(13) 0.0162(4) Uani 1 1 d .
H5 H 0.7376 0.4100 0.1226 0.019 Uiso 1 1 calc R
C6 C 0.8750(2) 0.38649(19) 0.40343(14) 0.0220(5) Uani 1 1 d .
H6A H 0.8771 0.4620 0.4222 0.033 Uiso 1 1 calc R
H6B H 0.9541 0.3480 0.4436 0.033 Uiso 1 1 calc R
H6C H 0.7875 0.3532 0.4062 0.033 Uiso 1 1 calc R
C7 C 1.1201(2) 0.47677(19) 0.36737(15) 0.0254(5) Uani 1 1 d .
H7A H 1.2021 0.4952 0.3479 0.038 Uiso 1 1 calc R
H7B H 1.1484 0.4301 0.4204 0.038 Uiso 1 1 calc R
H7C H 1.0781 0.5428 0.3825 0.038 Uiso 1 1 calc R
C8 C 0.9231(2) 0.40195(19) 0.04778(15) 0.0269(5) Uani 1 1 d .
H8A H 0.8949 0.4772 0.0503 0.040 Uiso 1 1 calc R
H8B H 0.8543 0.3649 -0.0011 0.040 Uiso 1 1 calc R
H8C H 1.0147 0.3993 0.0369 0.040 Uiso 1 1 calc R
C9 C 0.6980(2) 0.24843(18) 0.10207(14) 0.0188(4) Uani 1 1 d .
N1 N 0.78092(16) 0.34555(13) 0.24519(11) 0.0135(3) Uani 1 1 d .
O1 O 0.71742(17) 0.21320(14) 0.03286(10) 0.0304(4) Uani 1 1 d .
O2 O 0.60656(14) 0.21111(12) 0.13775(9) 0.0190(3) Uani 1 1 d .
C10 C 0.37962(19) 0.29050(17) 0.27103(13) 0.0160(4) Uani 1 1 d .
C11 C 0.3635(2) 0.32546(17) 0.18136(14) 0.0166(4) Uani 1 1 d .
C12 C 0.4431(2) 0.42297(17) 0.18467(14) 0.0168(4) Uani 1 1 d .
C13 C 0.5038(2) 0.45006(17) 0.27781(14) 0.0177(4) Uani 1 1 d .
C14 C 0.4677(2) 0.36795(17) 0.33124(13) 0.0164(4) Uani 1 1 d .
C15 C 0.3146(2) 0.19436(18) 0.30077(15) 0.0231(5) Uani 1 1 d .
H15A H 0.2657 0.1515 0.2482 0.035 Uiso 1 1 calc R
H15B H 0.2481 0.2181 0.3324 0.035 Uiso 1 1 calc R
H15C H 0.3875 0.1504 0.3412 0.035 Uiso 1 1 calc R
C16 C 0.2850(2) 0.26975(19) 0.09693(14) 0.0241(5) Uani 1 1 d .
H16A H 0.3503 0.2297 0.0726 0.036 Uiso 1 1 calc R
H16B H 0.2354 0.3232 0.0528 0.036 Uiso 1 1 calc R
H16C H 0.2175 0.2197 0.1098 0.036 Uiso 1 1 calc R
C17 C 0.4479(2) 0.4901(2) 0.10560(16) 0.0282(5) Uani 1 1 d .
H17A H 0.3694 0.5407 0.0910 0.042 Uiso 1 1 calc R
H17B H 0.4418 0.4433 0.0539 0.042 Uiso 1 1 calc R
H17C H 0.5359 0.5304 0.1202 0.042 Uiso 1 1 calc R
C18 C 0.5867(2) 0.54963(18) 0.30985(17) 0.0273(5) Uani 1 1 d .
H18A H 0.5245 0.6123 0.2979 0.041 Uiso 1 1 calc R
H18B H 0.6577 0.5580 0.2781 0.041 Uiso 1 1 calc R
H18C H 0.6324 0.5440 0.3746 0.041 Uiso 1 1 calc R
C19 C 0.5035(2) 0.36200(19) 0.43164(14) 0.0230(5) Uani 1 1 d .
H19A H 0.5751 0.4158 0.4583 0.035 Uiso 1 1 calc R
H19B H 0.5391 0.2900 0.4518 0.035 Uiso 1 1 calc R
H19C H 0.4198 0.3763 0.4505 0.035 Uiso 1 1 calc R
Cl1 Cl 0.68325(5) 0.14806(4) 0.34288(4) 0.02108(11) Uani 1 1 d .

loop_
_atom_site_aniso_label
_atom_site_aniso_U_11
_atom_site_aniso_U_22
_atom_site_aniso_U_33
_atom_site_aniso_U_23
_atom_site_aniso_U_13
_atom_site_aniso_U_12
Rh1 0.01002(8) 0.01487(8) 0.01132(8) -0.00040(6) 0.00332(6) 0.00088(6)
C1 0.0143(9) 0.0147(10) 0.0169(10) 0.0030(8) 0.0044(8) 0.0019(8)
C2 0.0127(9) 0.0165(10) 0.0242(11) 0.0072(9) 0.0042(8) 0.0023(8)
C3 0.0144(10) 0.0185(11) 0.0285(12) 0.0074(9) 0.0099(9) 0.0025(8)
C4 0.0197(10) 0.0180(10) 0.0234(11) 0.0032(9) 0.0123(9) 0.0034(8)
C5 0.0155(10) 0.0191(10) 0.0157(10) 0.0012(8) 0.0073(8) 0.0041(8)
C6 0.0180(10) 0.0312(12) 0.0166(11) -0.0025(9) 0.0046(8) -0.0052(9)
C7 0.0161(10) 0.0289(13) 0.0288(12) 0.0043(10) 0.0027(9) -0.0046(9)
C8 0.0312(12) 0.0309(13) 0.0261(12) 0.0064(10) 0.0201(10) 0.0066(10)
C9 0.0155(10) 0.0244(11) 0.0155(10) -0.0006(9) 0.0031(8) 0.0070(9)
N1 0.0132(8) 0.0152(8) 0.0133(8) 0.0007(7) 0.0057(7) 0.0024(7)
O1 0.0295(9) 0.0442(10) 0.0203(8) -0.0132(8) 0.0118(7) -0.0026(8)
O2 0.0164(7) 0.0234(8) 0.0180(7) -0.0067(6) 0.0064(6) -0.0004(6)
C10 0.0101(9) 0.0212(11) 0.0178(10) -0.0006(9) 0.0058(8) 0.0027(8)
C11 0.0105(9) 0.0231(11) 0.0157(10) -0.0010(8) 0.0031(8) 0.0057(8)
C12 0.0130(9) 0.0200(11) 0.0181(10) 0.0026(8) 0.0056(8) 0.0060(8)
C13 0.0142(10) 0.0168(10) 0.0225(11) -0.0022(9) 0.0061(8) 0.0053(8)
C14 0.0135(9) 0.0200(11) 0.0167(10) -0.0027(8) 0.0061(8) 0.0032(8)
C15 0.0196(10) 0.0259(12) 0.0264(12) -0.0006(10) 0.0104(9) -0.0021(9)
C16 0.0180(10) 0.0349(13) 0.0170(11) -0.0033(9) 0.0013(9) 0.0039(9)
C17 0.0261(12) 0.0328(13) 0.0273(13) 0.0134(10) 0.0102(10) 0.0092(10)
C18 0.0270(12) 0.0163(11) 0.0381(14) -0.0035(10) 0.0086(10) 0.0006(9)
C19 0.0215(11) 0.0343(13) 0.0135(10) -0.0032(9) 0.0055(9) 0.0045(9)
Cl1 0.0195(2) 0.0189(3) 0.0244(3) 0.0056(2) 0.0057(2) 0.0030(2)

loop_
_atom_type_symbol
_atom_type_description
_atom_type_scat_dispersion_real
_atom_type_scat_dispersion_imag
_atom_type_scat_source
C C 0.0033 0.0016 'International Tables Vol C Tables 4.2.6.8 and 6.1.1.4'
H H 0.0000 0.0000 'International Tables Vol C Tables 4.2.6.8 and 6.1.1.4'
N N 0.0061 0.0033 'International Tables Vol C Tables 4.2.6.8 and 6.1.1.4'
O O 0.0106 0.0060 'International Tables Vol C Tables 4.2.6.8 and 6.1.1.4'
Rh Rh -1.1178 0.9187 'International Tables Vol C Tables 4.2.6.8 and 6.1.1.4'
Cl Cl 0.1484 0.1585 'International Tables Vol C Tables 4.2.6.8 and 6.1.1.4'

loop_
_geom_angle_atom_site_label_1
_geom_angle_atom_site_label_2
_geom_angle_atom_site_label_3
_geom_angle
O2 Rh1 N1 78.40(6)
O2 Rh1 C12 102.84(7)
N1 Rh1 C12 106.29(7)
O2 Rh1 C11 92.42(7)
N1 Rh1 C11 141.83(7)
C12 Rh1 C11 39.32(8)
O2 Rh1 C14 156.05(7)
N1 Rh1 C14 124.22(7)
C12 Rh1 C14 65.56(8)
C11 Rh1 C14 65.11(7)
O2 Rh1 C13 140.23(7)
N1 Rh1 C13 98.92(7)
C12 Rh1 C13 39.17(8)
C11 Rh1 C13 65.11(8)
C14 Rh1 C13 38.53(8)
O2 Rh1 C10 117.45(7)
N1 Rh1 C10 162.92(7)
C12 Rh1 C10 65.58(8)
C11 Rh1 C10 38.51(7)
C14 Rh1 C10 39.21(7)
C13 Rh1 C10 65.06(8)
O2 Rh1 Cl1 89.06(4)
N1 Rh1 Cl1 89.77(5)
C12 Rh1 Cl1 161.53(5)
C11 Rh1 Cl1 127.42(6)
C14 Rh1 Cl1 98.04(6)
C13 Rh1 Cl1 130.71(6)
C10 Rh1 Cl1 96.47(6)
N1 C1 C2 121.91(18)
N1 C1 C6 120.53(17)
C2 C1 C6 117.55(17)
C3 C2 C1 118.79(19)
C3 C2 C7 122.93(19)
C1 C2 C7 118.27(18)
C2 C3 C4 124.29(18)
C3 C4 C8 111.16(18)
C3 C4 C5 111.31(17)
C8 C4 C5 110.06(17)
N1 C5 C4 117.08(16)
N1 C5 C9 108.98(16)
C4 C5 C9 112.34(16)
O1 C9 O2 124.2(2)
O1 C9 C5 119.67(19)
O2 C9 C5 116.14(17)
C1 N1 C5 121.20(16)
C1 N1 Rh1 130.20(13)
C5 N1 Rh1 108.39(12)
C9 O2 Rh1 115.78(13)
C11 C10 C14 107.79(18)
C11 C10 C15 127.55(19)
C14 C10 C15 124.61(18)
C11 C10 Rh1 70.51(11)
C14 C10 Rh1 70.30(11)
C15 C10 Rh1 126.52(14)
C10 C11 C12 108.40(17)
C10 C11 C16 127.02(19)
C12 C11 C16 124.51(19)
C10 C11 Rh1 70.98(11)
C12 C11 Rh1 69.38(11)
C16 C11 Rh1 122.98(14)
C13 C12 C11 107.51(17)
C13 C12 C17 126.2(2)
C11 C12 C17 125.94(19)
C13 C12 Rh1 71.61(11)
C11 C12 Rh1 71.30(11)
C17 C12 Rh1 127.64(14)
C14 C13 C12 108.32(18)
C14 C13 C18 127.46(19)
C12 C13 C18 124.21(19)
C14 C13 Rh1 70.63(11)
C12 C13 Rh1 69.22(11)
C18 C13 Rh1 126.99(14)
C13 C14 C10 107.91(17)
C13 C14 C19 128.08(19)
C10 C14 C19 123.90(19)
C13 C14 Rh1 70.83(11)
C10 C14 Rh1 70.49(11)
C19 C14 Rh1 127.04(14)

loop_
_geom_bond_atom_site_label_1
_geom_bond_atom_site_label_2
_geom_bond_distance
Rh1 O2 2.0779(14)
Rh1 N1 2.0904(16)
Rh1 C12 2.1299(19)
Rh1 C11 2.1556(19)
Rh1 C14 2.1592(19)
Rh1 C13 2.162(2)
Rh1 C10 2.1618(19)
Rh1 Cl1 2.4089(5)
C1 N1 1.290(3)
C1 C2 1.483(3)
C1 C6 1.495(3)
C2 C3 1.328(3)
C2 C7 1.501(3)
C3 C4 1.493(3)
C4 C8 1.523(3)
C4 C5 1.529(3)
C5 N1 1.475(2)
C5 C9 1.540(3)
C9 O1 1.228(2)
C9 O2 1.285(2)
C10 C11 1.424(3)
C10 C14 1.450(3)
C10 C15 1.495(3)
C11 C12 1.442(3)
C11 C16 1.491(3)
C12 C13 1.439(3)
C12 C17 1.498(3)
C13 C14 1.426(3)
C13 C18 1.493(3)
C14 C19 1.499(3)
